data_2108644
loop_
_publ_author_name
'Singla, Labhini'
'Yadav, Hare Ram'
'Roy Choudhury, Angshuman'

_publ_section_title
;
 Evaluation of fluorine-mediated intermolecular interactions in
 tetrafluorinated tetrahydroisoquinoline derivatives: synthesis and
 computational studies
;
_journal_coeditor_code BM5125SUP1
_journal_issue 4
_journal_name_full 'Acta Crystallographica Section B'
_journal_page_first
;
;
_journal_paper_doi 10.1107/S2052520620006873
_journal_volume 76
_journal_year 2020
_chemical_formula_moiety 'C22 H21 N O'
_chemical_formula_sum 'C22 H21 N O'
_chemical_formula_weight 315.4
_space_group_IT_number 61
_space_group_name_Hall '-P 2ac 2ab'
_space_group_name_H-M_alt 'P b c a'
_symmetry_cell_setting orthorhombic
_symmetry_space_group_name_Hall '-P 2ac 2ab'
_symmetry_space_group_name_H-M 'P b c a'
_atom_sites_solution_hydrogens geom
_audit_creation_date 2020-03-09T09:20:26-00:00
_audit_creation_method 'WinGX routine CIF_UPDATE'
_cell_angle_alpha 90
_cell_angle_beta 90
_cell_angle_gamma 90
_cell_formula_units_Z 8
_cell_length_a 10.3744(14)
_cell_length_b 16.379(2)
_cell_length_c 19.851(3)
_cell_measurement_reflns_used 4212
_cell_measurement_temperature 100
_cell_measurement_theta_max 25.04
_cell_measurement_theta_min 2.49
_cell_volume 3373.1(8)
_computing_cell_refinement 'SAINT v8.34A (Bruker, 2013)'
_computing_data_reduction 'SAINT v8.34A (Bruker, 2013)'
_computing_molecular_graphics 'Olex2 (Dolomanov et al., 2009)'
_computing_publication_material 'Olex2 (Dolomanov et al., 2009)'
_computing_structure_refinement 'ShelXL (Sheldrick, 2015)'
_computing_structure_solution 'SHELXT (Sheldrick, 2014)'
_diffrn_ambient_temperature 100
_diffrn_measured_fraction_theta_full 0.993
_diffrn_measured_fraction_theta_max 0.993
_diffrn_measurement_device_type 'Bruker APEX-II CCD'
_diffrn_measurement_method '\f and \w scans'
_diffrn_radiation_type MoK\a
_diffrn_radiation_wavelength 0.71073
_diffrn_reflns_av_R_equivalents 0.0415
_diffrn_reflns_Laue_measured_fraction_full 0.993
_diffrn_reflns_Laue_measured_fraction_max 0.993
_diffrn_reflns_limit_h_max 12
_diffrn_reflns_limit_h_min -11
_diffrn_reflns_limit_k_max 19
_diffrn_reflns_limit_k_min -19
_diffrn_reflns_limit_l_max 23
_diffrn_reflns_limit_l_min -23
_diffrn_reflns_number 16968
_diffrn_reflns_point_group_measured_fraction_full 0.993
_diffrn_reflns_point_group_measured_fraction_max 0.993
_diffrn_reflns_theta_full 25.178
_diffrn_reflns_theta_max 25.178
_diffrn_reflns_theta_min 2.052
_exptl_absorpt_coefficient_mu 0.075
_exptl_absorpt_correction_T_max 0.7452
_exptl_absorpt_correction_T_min 0.6511
_exptl_absorpt_correction_type multi-scan
_exptl_absorpt_process_details
;
SADABS-2014/2 (Bruker,2014/2) was used for absorption correction.
        wR2(int) was 0.0586 before and 0.0507 after correction.
        The Ratio of minimum to maximum transmission is 0.8737.
        The \l/2 correction factor is 0.00150.
;
_exptl_crystal_colour 'clear light colourless'
_exptl_crystal_density_diffrn 1.242
_exptl_crystal_description block
_exptl_crystal_F_000 1344
_exptl_crystal_size_max 0.2
_exptl_crystal_size_mid 0.2
_exptl_crystal_size_min 0.1
_refine_diff_density_max 0.182
_refine_diff_density_min -0.19
_refine_diff_density_rms 0.038
_refine_ls_extinction_method none
_refine_ls_goodness_of_fit_ref 1.017
_refine_ls_hydrogen_treatment constr
_refine_ls_matrix_type full
_refine_ls_number_parameters 218
_refine_ls_number_reflns 3014
_refine_ls_number_restraints 0
_refine_ls_restrained_S_all 1.017
_refine_ls_R_factor_all 0.0497
_refine_ls_R_factor_gt 0.0359
_refine_ls_shift/su_max 0.001
_refine_ls_shift/su_mean 0
_refine_ls_structure_factor_coef Fsqd
_refine_ls_weighting_details 'w=1/[\s^2^(Fo^2^)+(0.0401P)^2^+0.9976P] where P=(Fo^2^+2Fc^2^)/3'
_refine_ls_weighting_scheme calc
_refine_ls_wR_factor_ref 0.0891
_reflns_number_gt 2421
_reflns_number_total 3014
_reflns_threshold_expression 'I > 2\s(I)'
_cod_data_source_file bm5125sup1.cif
_cod_data_source_block 6-37
_cod_original_cell_volume 3373.2(8)
_cod_database_code 2108644

loop_
_space_group_symop_operation_xyz
'x, y, z'
'x+1/2, -y+1/2, -z'
'-x, y+1/2, -z+1/2'
'-x+1/2, -y, z+1/2'
'-x, -y, -z'
'-x-1/2, y-1/2, z'
'x, -y-1/2, z-1/2'
'x-1/2, y, -z-1/2'

loop_
_atom_site_label
_atom_site_fract_x
_atom_site_fract_y
_atom_site_fract_z
_atom_site_U_iso_or_equiv
_atom_site_adp_type
_atom_site_calc_flag
_atom_site_occupancy
_atom_site_disorder_assembly
_atom_site_disorder_group
_atom_site_type_symbol
C9 0.45217(13) 1.04334(8) 0.60640(7) 0.0180(3) Uani d 1 . . C
C4 0.54887(13) 1.09986(8) 0.61773(7) 0.0199(3) Uani d 1 . . C
H4 0.5639 1.142 0.5858 0.024 Uiso calc 1 . . H
C5 0.62455(12) 1.09529(8) 0.67590(7) 0.0189(3) Uani d 1 . . C
C6 0.60074(13) 1.03560(8) 0.72360(7) 0.0194(3) Uani d 1 . . C
H6 0.6509 1.0329 0.7636 0.023 Uiso calc 1 . . H
C7 0.50221(12) 0.97966(8) 0.71219(7) 0.0184(3) Uani d 1 . . C
H7 0.4849 0.9389 0.745 0.022 Uiso calc 1 . . H
C8 0.42866(12) 0.98214(8) 0.65379(7) 0.0166(3) Uani d 1 . . C
C1 0.32357(12) 0.91998(8) 0.64046(7) 0.0169(3) Uani d 1 . . C
H1 0.2953 0.8987 0.6853 0.02 Uiso calc 1 . . H
C2 0.22484(13) 1.03447(9) 0.57094(7) 0.0213(3) Uani d 1 . . C
H2A 0.1997 1.0814 0.5995 0.026 Uiso calc 1 . . H
H2B 0.1663 1.033 0.5316 0.026 Uiso calc 1 . . H
C3 0.36254(13) 1.04616(9) 0.54678(7) 0.0219(3) Uani d 1 . . C
H3A 0.3854 1.0025 0.5144 0.026 Uiso calc 1 . . H
H3B 0.3708 1.0994 0.5236 0.026 Uiso calc 1 . . H
C11 0.08884(13) 0.92805(9) 0.62232(7) 0.0194(3) Uani d 1 . . C
C12 -0.02221(14) 0.97376(10) 0.60749(7) 0.0250(3) Uani d 1 . . C
H12 -0.0142 1.0265 0.5881 0.03 Uiso calc 1 . . H
C13 -0.14390(14) 0.94204(10) 0.62117(8) 0.0305(4) Uani d 1 . . C
H13 -0.2182 0.9735 0.6108 0.037 Uiso calc 1 . . H
C14 -0.15869(14) 0.86553(10) 0.64965(8) 0.0314(4) Uani d 1 . . C
H14 -0.2421 0.8447 0.6594 0.038 Uiso calc 1 . . H
C15 -0.04989(14) 0.81987(10) 0.66374(8) 0.0279(4) Uani d 1 . . C
H15 -0.0589 0.7671 0.683 0.033 Uiso calc 1 . . H
C16 0.07184(13) 0.84996(9) 0.65020(7) 0.0221(3) Uani d 1 . . C
H16 0.1452 0.8173 0.6599 0.026 Uiso calc 1 . . H
C17 0.37273(12) 0.84634(8) 0.59993(7) 0.0176(3) Uani d 1 . . C
C18 0.47875(13) 0.80251(9) 0.62271(8) 0.0244(3) Uani d 1 . . C
H18 0.5214 0.8192 0.6628 0.029 Uiso calc 1 . . H
C19 0.52333(14) 0.73472(9) 0.58778(8) 0.0292(4) Uani d 1 . . C
H19 0.5968 0.706 0.6036 0.035 Uiso calc 1 . . H
C20 0.46097(14) 0.70897(9) 0.52998(8) 0.0258(3) Uani d 1 . . C
H20 0.4915 0.6627 0.5059 0.031 Uiso calc 1 . . H
C21 0.35400(14) 0.75112(9) 0.50756(7) 0.0237(3) Uani d 1 . . C
H21 0.3097 0.7332 0.4684 0.028 Uiso calc 1 . . H
C22 0.31102(13) 0.81953(9) 0.54197(7) 0.0210(3) Uani d 1 . . C
H22 0.2382 0.8485 0.5256 0.025 Uiso calc 1 . . H
C10 0.78759(15) 1.15802(10) 0.74362(8) 0.0333(4) Uani d 1 . . C
H10A 0.7259 1.1668 0.7803 0.05 Uiso calc 1 . . H
H10B 0.8486 1.2036 0.7421 0.05 Uiso calc 1 . . H
H10C 0.8346 1.107 0.7514 0.05 Uiso calc 1 . . H
N1 0.21069(10) 0.95880(7) 0.60956(6) 0.0191(3) Uani d 1 . . N
O1 0.71989(9) 1.15307(6) 0.68098(5) 0.0248(3) Uani d 1 . . O

loop_
_atom_site_aniso_label
_atom_site_aniso_U_11
_atom_site_aniso_U_22
_atom_site_aniso_U_33
_atom_site_aniso_U_12
_atom_site_aniso_U_13
_atom_site_aniso_U_23
C9 0.0180(7) 0.0195(7) 0.0165(7) 0.0034(6) 0.0032(6) -0.0006(6)
C4 0.0212(7) 0.0195(7) 0.0189(7) 0.0007(6) 0.0034(6) 0.0033(6)
C5 0.0150(7) 0.0163(7) 0.0252(8) 0.0005(5) 0.0024(6) -0.0011(6)
C6 0.0186(7) 0.0202(7) 0.0193(7) 0.0029(6) -0.0024(6) 0.0002(6)
C7 0.0200(7) 0.0175(7) 0.0176(7) 0.0011(6) 0.0014(6) 0.0022(6)
C8 0.0151(7) 0.0163(7) 0.0186(7) 0.0032(5) 0.0027(5) -0.0009(6)
C1 0.0154(7) 0.0196(7) 0.0156(6) 0.0007(6) -0.0001(5) 0.0028(6)
C2 0.0225(8) 0.0231(8) 0.0183(7) 0.0032(6) -0.0030(6) 0.0018(6)
C3 0.0238(8) 0.0243(8) 0.0175(7) -0.0003(6) -0.0008(6) 0.0040(6)
C11 0.0169(7) 0.0248(8) 0.0166(7) 0.0006(6) 0.0010(6) -0.0073(6)
C12 0.0222(8) 0.0322(9) 0.0206(7) 0.0052(6) -0.0024(6) -0.0061(7)
C13 0.0168(8) 0.0494(11) 0.0254(8) 0.0046(7) -0.0032(6) -0.0146(7)
C14 0.0176(8) 0.0450(10) 0.0316(9) -0.0079(7) 0.0034(7) -0.0166(8)
C15 0.0258(8) 0.0306(9) 0.0272(8) -0.0085(7) 0.0051(7) -0.0124(7)
C16 0.0187(7) 0.0255(8) 0.0220(8) -0.0003(6) 0.0020(6) -0.0073(6)
C17 0.0149(7) 0.0170(7) 0.0209(7) -0.0028(5) 0.0033(6) 0.0029(6)
C18 0.0202(8) 0.0225(8) 0.0303(8) 0.0008(6) -0.0039(6) -0.0016(7)
C19 0.0222(8) 0.0240(8) 0.0413(9) 0.0051(6) -0.0003(7) -0.0002(7)
C20 0.0267(8) 0.0193(8) 0.0313(8) -0.0007(6) 0.0115(7) -0.0023(7)
C21 0.0275(8) 0.0239(8) 0.0196(7) -0.0038(6) 0.0045(6) -0.0024(6)
C22 0.0198(8) 0.0243(8) 0.0190(7) 0.0010(6) 0.0017(6) 0.0015(6)
C10 0.0304(9) 0.0301(9) 0.0393(9) -0.0100(7) -0.0136(7) 0.0050(8)
N1 0.0144(6) 0.0201(6) 0.0227(6) 0.0024(5) -0.0004(5) 0.0020(5)
O1 0.0208(5) 0.0221(5) 0.0315(6) -0.0061(4) -0.0050(4) 0.0046(5)

loop_
_atom_type_symbol
_atom_type_description
_atom_type_scat_dispersion_real
_atom_type_scat_dispersion_imag
_atom_type_scat_source
C C 0.0033 0.0016 'International Tables Vol C Tables 4.2.6.8 and 6.1.1.4'
H H 0 0 'International Tables Vol C Tables 4.2.6.8 and 6.1.1.4'
N N 0.0061 0.0033 'International Tables Vol C Tables 4.2.6.8 and 6.1.1.4'
O O 0.0106 0.006 'International Tables Vol C Tables 4.2.6.8 and 6.1.1.4'

loop_
_geom_angle_atom_site_label_1
_geom_angle_atom_site_label_2
_geom_angle_atom_site_label_3
_geom_angle
_geom_angle_site_symmetry_1
_geom_angle_site_symmetry_3
_geom_angle_publ_flag
C4 C9 C8 119.83(13) . . ?
C4 C9 C3 123.72(12) . . ?
C8 C9 C3 116.34(12) . . ?
C9 C4 H4 119.8 . . ?
C9 C4 C5 120.37(13) . . ?
C5 C4 H4 119.8 . . ?
C6 C5 C4 120.19(13) . . ?
O1 C5 C4 115.36(12) . . ?
O1 C5 C6 124.45(12) . . ?
C5 C6 H6 120.5 . . ?
C5 C6 C7 119.02(13) . . ?
C7 C6 H6 120.5 . . ?
C6 C7 H7 119.3 . . ?
C8 C7 C6 121.36(13) . . ?
C8 C7 H7 119.3 . . ?
C9 C8 C1 119.37(12) . . ?
C7 C8 C9 119.18(13) . . ?
C7 C8 C1 121.44(12) . . ?
C8 C1 H1 106.8 . . ?
C8 C1 C17 112.33(10) . . ?
C17 C1 H1 106.8 . . ?
N1 C1 C8 110.86(11) . . ?
N1 C1 H1 106.8 . . ?
N1 C1 C17 112.72(11) . . ?
H2A C2 H2B 108 . . ?
C3 C2 H2A 109.3 . . ?
C3 C2 H2B 109.3 . . ?
N1 C2 H2A 109.3 . . ?
N1 C2 H2B 109.3 . . ?
N1 C2 C3 111.49(11) . . ?
C9 C3 C2 109.19(11) . . ?
C9 C3 H3A 109.8 . . ?
C9 C3 H3B 109.8 . . ?
C2 C3 H3A 109.8 . . ?
C2 C3 H3B 109.8 . . ?
H3A C3 H3B 108.3 . . ?
C16 C11 C12 117.69(13) . . ?
N1 C11 C12 121.10(13) . . ?
N1 C11 C16 121.21(12) . . ?
C11 C12 H12 119.9 . . ?
C13 C12 C11 120.26(15) . . ?
C13 C12 H12 119.9 . . ?
C12 C13 H13 119.4 . . ?
C14 C13 C12 121.23(14) . . ?
C14 C13 H13 119.4 . . ?
C13 C14 H14 120.6 . . ?
C15 C14 C13 118.83(14) . . ?
C15 C14 H14 120.6 . . ?
C14 C15 H15 119.5 . . ?
C16 C15 C14 120.91(15) . . ?
C16 C15 H15 119.5 . . ?
C11 C16 H16 119.5 . . ?
C15 C16 C11 121.07(14) . . ?
C15 C16 H16 119.5 . . ?
C18 C17 C1 119.87(12) . . ?
C22 C17 C1 121.94(12) . . ?
C22 C17 C18 118.13(13) . . ?
C17 C18 H18 119.5 . . ?
C19 C18 C17 120.97(14) . . ?
C19 C18 H18 119.5 . . ?
C18 C19 H19 119.9 . . ?
C20 C19 C18 120.16(14) . . ?
C20 C19 H19 119.9 . . ?
C19 C20 H20 120.3 . . ?
C21 C20 C19 119.39(14) . . ?
C21 C20 H20 120.3 . . ?
C20 C21 H21 119.9 . . ?
C20 C21 C22 120.27(14) . . ?
C22 C21 H21 119.9 . . ?
C17 C22 H22 119.5 . . ?
C21 C22 C17 121.06(13) . . ?
C21 C22 H22 119.5 . . ?
H10A C10 H10B 109.5 . . ?
H10A C10 H10C 109.5 . . ?
H10B C10 H10C 109.5 . . ?
O1 C10 H10A 109.5 . . ?
O1 C10 H10B 109.5 . . ?
O1 C10 H10C 109.5 . . ?
C2 N1 C1 120.37(11) . . ?
C11 N1 C1 119.65(11) . . ?
C11 N1 C2 119.69(11) . . ?
C5 O1 C10 117.18(11) . . ?

loop_
_geom_bond_atom_site_label_1
_geom_bond_atom_site_label_2
_geom_bond_site_symmetry_2
_geom_bond_distance
_geom_bond_publ_flag
C9 C4 . 1.3835(19) ?
C9 C8 . 1.3962(19) ?
C9 C3 . 1.5058(19) ?
C4 H4 . 0.95 ?
C4 C5 . 1.3983(19) ?
C5 C6 . 1.3833(19) ?
C5 O1 . 1.3726(16) ?
C6 H6 . 0.95 ?
C6 C7 . 1.3913(19) ?
C7 H7 . 0.95 ?
C7 C8 . 1.3885(19) ?
C8 C1 . 1.5151(18) ?
C1 H1 . 1 ?
C1 C17 . 1.5369(19) ?
C1 N1 . 1.4670(16) ?
C2 H2A . 0.99 ?
C2 H2B . 0.99 ?
C2 C3 . 1.5190(19) ?
C2 N1 . 1.4646(18) ?
C3 H3A . 0.99 ?
C3 H3B . 0.99 ?
C11 C12 . 1.405(2) ?
C11 C16 . 1.405(2) ?
C11 N1 . 1.3841(17) ?
C12 H12 . 0.95 ?
C12 C13 . 1.392(2) ?
C13 H13 . 0.95 ?
C13 C14 . 1.383(2) ?
C14 H14 . 0.95 ?
C14 C15 . 1.383(2) ?
C15 H15 . 0.95 ?
C15 C16 . 1.382(2) ?
C16 H16 . 0.95 ?
C17 C18 . 1.3891(19) ?
C17 C22 . 1.388(2) ?
C18 H18 . 0.95 ?
C18 C19 . 1.388(2) ?
C19 H19 . 0.95 ?
C19 C20 . 1.383(2) ?
C20 H20 . 0.95 ?
C20 C21 . 1.381(2) ?
C21 H21 . 0.95 ?
C21 C22 . 1.386(2) ?
C22 H22 . 0.95 ?
C10 H10A . 0.98 ?
C10 H10B . 0.98 ?
C10 H10C . 0.98 ?
C10 O1 . 1.4304(17) ?

loop_
_geom_torsion_atom_site_label_1
_geom_torsion_atom_site_label_2
_geom_torsion_atom_site_label_3
_geom_torsion_atom_site_label_4
_geom_torsion
_geom_torsion_site_symmetry_1
_geom_torsion_site_symmetry_2
_geom_torsion_site_symmetry_3
_geom_torsion_site_symmetry_4
_geom_torsion_publ_flag
C9 C4 C5 C6 -2.0(2) . . . . ?
C9 C4 C5 O1 178.22(12) . . . . ?
C9 C8 C1 C17 87.61(15) . . . . ?
C9 C8 C1 N1 -39.51(16) . . . . ?
C4 C9 C8 C7 0.76(19) . . . . ?
C4 C9 C8 C1 -179.28(12) . . . . ?
C4 C9 C3 C2 -132.67(14) . . . . ?
C4 C5 C6 C7 1.1(2) . . . . ?
C4 C5 O1 C10 171.41(12) . . . . ?
C5 C6 C7 C8 0.7(2) . . . . ?
C6 C5 O1 C10 -8.40(19) . . . . ?
C6 C7 C8 C9 -1.6(2) . . . . ?
C6 C7 C8 C1 178.43(12) . . . . ?
C7 C8 C1 C17 -92.43(15) . . . . ?
C7 C8 C1 N1 140.44(13) . . . . ?
C8 C9 C4 C5 1.0(2) . . . . ?
C8 C9 C3 C2 43.55(16) . . . . ?
C8 C1 C17 C18 54.26(16) . . . . ?
C8 C1 C17 C22 -128.47(13) . . . . ?
C8 C1 N1 C2 25.20(16) . . . . ?
C8 C1 N1 C11 -148.67(12) . . . . ?
C1 C17 C18 C19 178.61(13) . . . . ?
C1 C17 C22 C21 -177.52(12) . . . . ?
C3 C9 C4 C5 177.10(13) . . . . ?
C3 C9 C8 C7 -175.62(12) . . . . ?
C3 C9 C8 C1 4.34(18) . . . . ?
C3 C2 N1 C1 21.05(17) . . . . ?
C3 C2 N1 C11 -165.08(12) . . . . ?
C11 C12 C13 C14 0.2(2) . . . . ?
C12 C11 C16 C15 -1.2(2) . . . . ?
C12 C11 N1 C1 164.63(12) . . . . ?
C12 C11 N1 C2 -9.28(19) . . . . ?
C12 C13 C14 C15 -0.9(2) . . . . ?
C13 C14 C15 C16 0.5(2) . . . . ?
C14 C15 C16 C11 0.6(2) . . . . ?
C16 C11 C12 C13 0.8(2) . . . . ?
C16 C11 N1 C1 -15.70(19) . . . . ?
C16 C11 N1 C2 170.40(12) . . . . ?
C17 C1 N1 C2 -101.71(14) . . . . ?
C17 C1 N1 C11 84.42(14) . . . . ?
C17 C18 C19 C20 -1.0(2) . . . . ?
C18 C17 C22 C21 -0.2(2) . . . . ?
C18 C19 C20 C21 -0.2(2) . . . . ?
C19 C20 C21 C22 1.2(2) . . . . ?
C20 C21 C22 C17 -1.0(2) . . . . ?
C22 C17 C18 C19 1.2(2) . . . . ?
N1 C1 C17 C18 -179.62(12) . . . . ?
N1 C1 C17 C22 -2.34(18) . . . . ?
N1 C2 C3 C9 -55.66(15) . . . . ?
N1 C11 C12 C13 -179.49(13) . . . . ?
N1 C11 C16 C15 179.10(13) . . . . ?
O1 C5 C6 C7 -179.09(12) . . . . ?

_cod_database_fobs_code 2108644
